data_2022901
loop_
_publ_author_name
'Comboni, Davide'
'Poreba, Tomasz'
'Pagliaro, Francesco'
'Battiston, Tommaso'
'Lotti, Paolo'
'Gatta, Giacomo Diego'
'Garbarino, Gaston'
'Hanfland, Michael'

_publ_section_title
;
 Crystal structure of the high-P polymorph of Ca2B6O6(OH)10&#x00B7;2(H2O)
 (meyerhofferite)
;
_journal_coeditor_code DK5106
_journal_issue 6
_journal_name_full 'Acta Crystallographica Section B Structural Science, Crystal Engineering and Materials'
_journal_page_first 940
_journal_page_last 945
_journal_paper_doi 10.1107/S2052520621009768
_journal_volume 77
_journal_year 2021
_chemical_formula_structural 'Ca (B3 O3 (O H)5) (H2 O)'
_chemical_formula_sum 'B3 Ca H7 O9'
_chemical_formula_weight 223.6
_chemical_name_common meyerhofferite
_space_group_IT_number 2
_space_group_name_Hall '-P 1'
_space_group_name_H-M_alt 'P -1'
_symmetry_cell_setting triclinic
_symmetry_Int_Tables_number 2
_symmetry_space_group_name_Hall '-P 1'
_symmetry_space_group_name_H-M 'P -1'
_audit_creation_date 2021-04-028
_audit_creation_method
;
'Jana2006 Version : 14/01/2019'
;
_cell_angle_alpha 90.367(3)
_cell_angle_beta 102.630(10)
_cell_angle_gamma 86.784(9)
_cell_formula_units_Z 2
_cell_length_a 6.550(2)
_cell_length_b 8.2005(2)
_cell_length_c 6.4337(2)
_cell_measurement_pressure 1310000
_cell_measurement_reflns_used 755
_cell_measurement_temperature 293
_cell_measurement_theta_max 19.2620
_cell_measurement_theta_min 2.3530
_cell_volume 336.68(10)
_computing_cell_refinement 'CrysAlisPro 1.171.39.46 (Rigaku OD, 2018)'
_computing_data_collection 'CrysAlisPro 1.171.39.46 (Rigaku OD, 2018)'
_computing_data_reduction 'CrysAlisPro 1.171.39.46 (Rigaku OD, 2018)'
_computing_structure_refinement 'Jana2006 (Petricek et al., 2014)'
_computing_structure_solution 'Olex2 (Dolomanov et al., 2009)'
_diffrn_ambient_pressure 1310000
_diffrn_ambient_temperature 293(1)
_diffrn_detector 'Eiger2 9M CdTe'
_diffrn_measured_fraction_theta_full 0.3
_diffrn_measured_fraction_theta_max 0.14
_diffrn_measurement_details
;
List of Runs (angles in degrees, time in seconds):
RUN    TYPE OF SCAN  START(DEG)   END(DEG)    # FRAMES    EXP(SEC)   OMEGA(DEG)  THETA(DEG)  KAPPA(DEG)   PHI(DEG) 
Run 1 Omega scan: (-32.000 - 32.000,128 frames, 0.200 sec, 0.500 deg) at th=0.000, ka=0.000,ph=0.000 (rot geo dd=199.206)
  1       OMEGA       -32.00000    32.00000         128      0.20000    n/a        -0.01874     0.00000     0.00000
;
_diffrn_measurement_device ID15b
_diffrn_measurement_device_type beamline
_diffrn_measurement_method 'omega scans'
_diffrn_orient_matrix_type 'CrysAlisPro convention (1999,Acta A55,543-557)'
_diffrn_orient_matrix_UB_11 -0.0642104000
_diffrn_orient_matrix_UB_12 0.0058278000
_diffrn_orient_matrix_UB_13 -0.0125336000
_diffrn_orient_matrix_UB_21 0.0042440000
_diffrn_orient_matrix_UB_22 0.0465038000
_diffrn_orient_matrix_UB_23 0.0240208000
_diffrn_orient_matrix_UB_31 -0.0002290000
_diffrn_orient_matrix_UB_32 0.0178665000
_diffrn_orient_matrix_UB_33 -0.0595386000
_diffrn_radiation_collimation '0.2 mm  double pinhole'
_diffrn_radiation_monochromator silicon
_diffrn_radiation_probe x-ray
_diffrn_radiation_type synchrotron
_diffrn_radiation_wavelength 0.41066
_diffrn_reflns_av_R_equivalents 0.0097
_diffrn_reflns_av_unetI/netI 0.0141
_diffrn_reflns_limit_h_max 3
_diffrn_reflns_limit_h_min -4
_diffrn_reflns_limit_k_max 12
_diffrn_reflns_limit_k_min -12
_diffrn_reflns_limit_l_max 9
_diffrn_reflns_limit_l_min -9
_diffrn_reflns_number 755
_diffrn_reflns_theta_full 7.97
_diffrn_reflns_theta_max 19.2620
_diffrn_reflns_theta_min 2.18
_diffrn_source 'ESRF: Synchrotron radiation'
_diffrn_source_power '200 mA'
_diffrn_source_type 'undulator, IVU20c'
_diffrn_source_voltage 30keV
_diffrn_standards_decay_% 0.5(1)
_diffrn_standards_interval_count 15
_exptl_absorpt_coefficient_mu 0.220
_exptl_absorpt_correction_type none
_exptl_absorpt_process_details none
_exptl_crystal_colour colourless
_exptl_crystal_density_diffrn 2.2052
_exptl_crystal_description 'prismatic habit'
_exptl_crystal_F_000 214
_exptl_crystal_size_max 0.020
_exptl_crystal_size_mid 0.010
_exptl_crystal_size_min 0.010
_refine_diff_density_max 0.35
_refine_diff_density_min -0.28
_refine_ls_extinction_coef none
_refine_ls_extinction_method none
_refine_ls_goodness_of_fit_gt 4.14
_refine_ls_goodness_of_fit_ref 3.99
_refine_ls_hydrogen_treatment undef
_refine_ls_number_constraints 0
_refine_ls_number_parameters 53
_refine_ls_number_reflns 503
_refine_ls_number_restraints 0
_refine_ls_R_factor_all 0.0541
_refine_ls_R_factor_gt 0.0519
_refine_ls_shift/su_max 0.0317
_refine_ls_shift/su_mean 0.0106
_refine_ls_structure_factor_coef F
_refine_ls_weighting_details w=1/(\s^2^(F)+0.0001F^2^)
_refine_ls_weighting_scheme sigma
_refine_ls_wR_factor_gt 0.0670
_refine_ls_wR_factor_ref 0.0675
_reflns_number_gt 465
_reflns_number_total 503
_reflns_threshold_expression I>3\s(I)
_cod_data_source_file dk5106sup1.cif
_cod_data_source_block I_1.31GPa
_cod_depositor_comments
;
The following automatic conversions were performed:

data item '_diffrn_radiation_probe' value 'X-ray' was changed to
'x-ray' in accordance with the
/home/data/users/saulius/crontab/automatic-downloads/rss-feeds/IUCr/lib/dictionaries/cif_core.dic
dictionary named 'cif_core.dic' version 2.4.2 last updated on
2011-04-26.

Automatic conversion script
Id: cif_fix_values 8170 2020-07-09 18:12:32Z antanas 
;
_cod_original_formula_sum 'H7 B3 Ca1 O9'
_cod_database_code 2022901

loop_
_space_group_symop_id
_space_group_symop_operation_xyz
1 x,y,z
2 -x,-y,-z

loop_
_atom_site_label
_atom_site_type_symbol
_atom_site_fract_x
_atom_site_fract_y
_atom_site_fract_z
_atom_site_adp_type
_atom_site_U_iso_or_equiv
_atom_site_site_symmetry_multiplicity
_atom_site_occupancy
_atom_site_calc_flag
_atom_site_refinement_flags
_atom_site_disorder_assembly
_atom_site_disorder_group
Ca Ca 0.0110(5) 0.37477(11) 0.24538(17) Uiso 0.0132(3) 2 1 d . . .
B1 B 0.312(3) 0.8029(6) 0.4865(10) Uiso 0.0140(10) 2 1 d . . .
B2 B 0.283(4) 0.6356(7) 0.1664(11) Uiso 0.0145(11) 2 1 d . . .
B3 B 0.046(3) 0.2632(6) 0.7019(10) Uiso 0.0148(10) 2 1 d . . .
O1 O 0.4099(19) 0.7380(4) 0.3332(7) Uiso 0.0180(8) 2 1 d . . .
O2 O 0.4335(18) 0.8925(4) 0.6539(6) Uiso 0.0165(8) 2 1 d . . .
O3 O 0.113(2) 0.7830(4) 0.4917(7) Uiso 0.0153(8) 2 1 d . . .
O4 O 0.339(2) 0.4597(4) 0.2088(7) Uiso 0.0186(8) 2 1 d . . .
O5 O 0.060(2) 0.6531(4) 0.1472(7) Uiso 0.0149(8) 2 1 d . . .
O6 O 0.1769(18) 0.3812(4) 0.6228(6) Uiso 0.0150(7) 2 1 d . . .
O7 O 0.1531(19) 0.1019(4) 0.2140(6) Uiso 0.0187(8) 2 1 d . . .
O8 O 0.159(2) 0.1199(4) 0.8035(7) Uiso 0.0179(8) 2 1 d . . .
O9 O 0.3340(19) 0.6753(4) 0.9596(6) Uiso 0.0166(7) 2 1 d . . .

loop_
_atom_site_aniso_label
_atom_site_aniso_type_symbol
_atom_site_aniso_U_11
_atom_site_aniso_U_22
_atom_site_aniso_U_33
_atom_site_aniso_U_12
_atom_site_aniso_U_13
_atom_site_aniso_U_23
? ? ? ? ? ? ? ?

loop_
_atom_type_symbol
_atom_type_scat_dispersion_real
_atom_type_scat_dispersion_imag
_atom_type_scat_source
B -0.0004 0.0002 'International Tables Vol C tables 4.2.6.8 and 6.1.1.1'
Ca 0.0949 0.1047 'International Tables Vol C tables 4.2.6.8 and 6.1.1.1'
O 0.0018 0.0018 'International Tables Vol C tables 4.2.6.8 and 6.1.1.1'

loop_
_exptl_crystal_face_index_h
_exptl_crystal_face_index_k
_exptl_crystal_face_index_l
_exptl_crystal_face_perp_dist
? ? ? ?

loop_
_geom_angle_atom_site_label_1
_geom_angle_atom_site_label_2
_geom_angle_atom_site_label_3
_geom_angle_site_symmetry_1
_geom_angle_site_symmetry_2
_geom_angle_site_symmetry_3
_geom_angle
_geom_angle_publ_flag
B2 Ca B2 . . 2_565 101.0(3) ?
B2 Ca B3 . . 2_566 51.1(5) ?
B2 Ca O3 . . 2_566 147.0(2) ?
B2 Ca O4 . . . 29.5(4) ?
B2 Ca O5 . . . 28.7(5) ?
B2 Ca O5 . . 2_565 83.3(3) ?
B2 Ca O6 . . . 89.3(3) ?
B2 Ca O6 . . 2_566 80.5(4) ?
B2 Ca O7 . . . 114.5(4) ?
B2 Ca O9 . . 2_566 126.5(3) ?
B2 Ca B3 2_565 . 2_566 95.1(2) ?
B2 Ca O3 2_565 . 2_566 110.0(4) ?
B2 Ca O4 2_565 . . 111.3(4) ?
B2 Ca O5 2_565 . . 85.4(2) ?
B2 Ca O5 2_565 . 2_565 29.5(5) ?
B2 Ca O6 2_565 . . 165.7(5) ?
B2 Ca O6 2_565 . 2_566 94.5(3) ?
B2 Ca O7 2_565 . . 93.4(2) ?
B2 Ca O9 2_565 . 2_566 30.5(4) ?
B3 Ca O3 2_566 . 2_566 113.4(3) ?
B3 Ca O4 2_566 . . 78.9(4) ?
B3 Ca O5 2_566 . . 28.8(4) ?
B3 Ca O5 2_566 . 2_565 102.12(15) ?
B3 Ca O6 2_566 . . 83.49(17) ?
B3 Ca O6 2_566 . 2_566 29.8(4) ?
B3 Ca O7 2_566 . . 164.6(5) ?
B3 Ca O9 2_566 . 2_566 98.8(3) ?
O3 Ca O4 2_566 . . 135.3(3) ?
O3 Ca O5 2_566 . . 142.0(2) ?
O3 Ca O5 2_566 . 2_565 129.6(3) ?
O3 Ca O6 2_566 . . 58.3(3) ?
O3 Ca O6 2_566 . 2_566 85.9(2) ?
O3 Ca O7 2_566 . . 75.4(3) ?
O3 Ca O9 2_566 . 2_566 81.0(3) ?
O4 Ca O5 . . . 58.0(4) ?
O4 Ca O5 . . 2_565 84.4(3) ?
O4 Ca O6 . . . 82.5(3) ?
O4 Ca O6 . . 2_566 106.8(3) ?
O4 Ca O7 . . . 86.0(3) ?
O4 Ca O9 . . 2_566 141.8(2) ?
O5 Ca O5 . . 2_565 80.34(15) ?
O5 Ca O6 . . . 99.54(18) ?
O5 Ca O6 . . 2_566 57.7(3) ?
O5 Ca O7 . . . 140.1(4) ?
O5 Ca O9 . . 2_566 103.1(3) ?
O5 Ca O6 2_565 . . 164.5(4) ?
O5 Ca O6 2_565 . 2_566 114.8(2) ?
O5 Ca O7 2_565 . . 79.39(17) ?
O5 Ca O9 2_565 . 2_566 58.5(4) ?
O6 Ca O6 . . 2_566 77.2(2) ?
O6 Ca O7 . . . 91.40(18) ?
O6 Ca O9 . . 2_566 135.6(3) ?
O6 Ca O7 2_566 . . 161.3(3) ?
O6 Ca O9 2_566 . 2_566 83.4(3) ?
O7 Ca O9 . . 2_566 95.0(3) ?
B2 B1 B3 . . 2_566 63.1(7) ?
B2 B1 O1 . . . 33.0(7) ?
B2 B1 O2 . . . 150.5(14) ?
B2 B1 O3 . . . 91.5(8) ?
B2 B1 O5 . . . 31.4(6) ?
B3 B1 O1 2_566 . . 95.3(7) ?
B3 B1 O2 2_566 . . 146.1(11) ?
B3 B1 O3 2_566 . . 30.8(4) ?
B3 B1 O5 2_566 . . 31.7(4) ?
O1 B1 O2 . . . 117.6(15) ?
O1 B1 O3 . . . 124.5(9) ?
O1 B1 O5 . . . 63.7(6) ?
O2 B1 O3 . . . 117.9(10) ?
O2 B1 O5 . . . 175.3(5) ?
O3 B1 O5 . . . 61.2(5) ?
Ca B2 Ca . . 2_565 79.0(4) ?
Ca B2 B1 . . . 102.5(6) ?
Ca B2 B3 . . 2_566 65.0(5) ?
Ca B2 O1 . . . 125.5(6) ?
Ca B2 O3 . . . 80.1(5) ?
Ca B2 O4 . . . 51.4(8) ?
Ca B2 O5 . . . 54.2(5) ?
Ca B2 O9 . . 1_554 126.4(6) ?
Ca B2 B1 2_565 . . 135.4(8) ?
Ca B2 B3 2_565 . 2_566 83.3(6) ?
Ca B2 O1 2_565 . . 147.3(4) ?
Ca B2 O3 2_565 . . 114.3(7) ?
Ca B2 O4 2_565 . . 101.3(5) ?
Ca B2 O5 2_565 . . 58.0(4) ?
Ca B2 O9 2_565 . 1_554 55.5(6) ?
B1 B2 B3 . . 2_566 59.0(6) ?
B1 B2 O1 . . . 30.2(7) ?
B1 B2 O3 . . . 28.1(5) ?
B1 B2 O4 . . . 114.4(4) ?
B1 B2 O5 . . . 86.4(8) ?
B1 B2 O9 . . 1_554 129.1(7) ?
B3 B2 O1 2_566 . . 88.6(8) ?
B3 B2 O3 2_566 . . 32.0(4) ?
B3 B2 O4 2_566 . . 113.1(11) ?
B3 B2 O5 2_566 . . 27.4(4) ?
B3 B2 O9 2_566 . 1_554 126.7(9) ?
O1 B2 O3 . . . 58.3(7) ?
O1 B2 O4 . . . 111.0(9) ?
O1 B2 O5 . . . 115.5(10) ?
O1 B2 O9 . . 1_554 107.8(12) ?
O3 B2 O4 . . . 111.8(7) ?
O3 B2 O5 . . . 59.3(5) ?
O3 B2 O9 . . 1_554 140.7(4) ?
O4 B2 O5 . . . 105.3(11) ?
O4 B2 O9 . . 1_554 107.4(9) ?
O5 B2 O9 . . 1_554 109.6(9) ?
Ca B3 B1 2_566 . 2_566 101.1(5) ?
Ca B3 B2 2_566 . 2_566 64.0(3) ?
Ca B3 O1 2_566 . 2_566 85.4(4) ?
Ca B3 O3 2_566 . 2_566 107.1(5) ?
Ca B3 O5 2_566 . 2_566 53.4(3) ?
Ca B3 O6 2_566 . . 57.4(3) ?
Ca B3 O8 2_566 . . 142.4(6) ?
B1 B3 B2 2_566 . 2_566 57.9(6) ?
B1 B3 O1 2_566 . 2_566 27.8(4) ?
B1 B3 O3 2_566 . 2_566 26.9(7) ?
B1 B3 O5 2_566 . 2_566 84.9(10) ?
B1 B3 O6 2_566 . . 124.6(5) ?
B1 B3 O8 2_566 . . 110.4(8) ?
B2 B3 O1 2_566 . 2_566 30.4(4) ?
B2 B3 O3 2_566 . 2_566 82.8(10) ?
B2 B3 O5 2_566 . 2_566 27.0(7) ?
B2 B3 O6 2_566 . . 120.6(6) ?
B2 B3 O8 2_566 . . 116.9(9) ?
O1 B3 O3 2_566 . 2_566 54.0(8) ?
O1 B3 O5 2_566 . 2_566 57.2(8) ?
O1 B3 O6 2_566 . . 131.5(7) ?
O1 B3 O8 2_566 . . 113.6(9) ?
O3 B3 O5 2_566 . 2_566 109.6(14) ?
O3 B3 O6 2_566 . . 105.0(6) ?
O3 B3 O8 2_566 . . 110.3(5) ?
O5 B3 O6 2_566 . . 108.5(5) ?
O5 B3 O8 2_566 . . 108.6(6) ?
O6 B3 O8 . . . 114.8(14) ?
B1 O1 B2 . . . 116.8(14) ?
B1 O1 B3 . . 2_566 56.9(8) ?
B1 O1 O2 . . . 31.7(8) ?
B1 O1 O3 . . . 27.2(8) ?
B1 O1 O4 . . . 118.9(8) ?
B1 O1 O5 . . . 86.4(9) ?
B1 O1 O6 . . 2_666 128.9(7) ?
B1 O1 O9 . . 1_554 140.0(10) ?
B2 O1 B3 . . 2_566 61.0(9) ?
B2 O1 O2 . . . 148.4(11) ?
B2 O1 O3 . . . 89.6(10) ?
B2 O1 O4 . . . 34.4(4) ?
B2 O1 O5 . . . 31.6(9) ?
B2 O1 O6 . . 2_666 105.9(9) ?
B2 O1 O9 . . 1_554 36.0(6) ?
B3 O1 O2 2_566 . . 88.3(5) ?
B3 O1 O3 2_566 . . 30.5(3) ?
B3 O1 O4 2_566 . . 78.6(4) ?
B3 O1 O5 2_566 . . 29.6(3) ?
B3 O1 O6 2_566 . 2_666 159.2(2) ?
B3 O1 O9 2_566 . 1_554 85.8(4) ?
O2 O1 O3 . . . 58.9(4) ?
O2 O1 O4 . . . 138.5(3) ?
O2 O1 O5 . . . 117.9(6) ?
O2 O1 O6 . . 2_666 101.0(4) ?
O2 O1 O9 . . 1_554 159.6(3) ?
O3 O1 O4 . . . 97.2(5) ?
O3 O1 O5 . . . 59.4(4) ?
O3 O1 O6 . . 2_666 148.0(2) ?
O3 O1 O9 . . 1_554 116.1(6) ?
O4 O1 O5 . . . 56.2(4) ?
O4 O1 O6 . . 2_666 82.2(4) ?
O4 O1 O9 . . 1_554 58.96(17) ?
O5 O1 O6 . . 2_666 136.5(3) ?
O5 O1 O9 . . 1_554 58.5(4) ?
O6 O1 O9 2_666 . 1_554 91.2(4) ?
B1 O2 O1 . . . 30.7(8) ?
B1 O2 O2 . . 2_676 91.5(5) ?
B1 O2 O3 . . . 29.9(8) ?
B1 O2 O7 . . 2_666 130.2(9) ?
B1 O2 O8 . . 1_565 107.7(9) ?
B1 O2 O9 . . . 90.0(5) ?
O1 O2 O2 . . 2_676 73.8(2) ?
O1 O2 O3 . . . 60.6(4) ?
O1 O2 O7 . . 2_666 100.6(5) ?
O1 O2 O8 . . 1_565 134.0(5) ?
O1 O2 O9 . . . 105.9(2) ?
O2 O2 O3 2_676 . . 109.3(3) ?
O2 O2 O7 2_676 . 2_666 75.1(4) ?
O2 O2 O8 2_676 . 1_565 98.4(2) ?
O2 O2 O9 2_676 . . 176.0(5) ?
O3 O2 O7 . . 2_666 156.5(3) ?
O3 O2 O8 . . 1_565 81.3(4) ?
O3 O2 O9 . . . 73.5(3) ?
O7 O2 O8 2_666 . 1_565 121.5(3) ?
O7 O2 O9 2_666 . . 101.2(3) ?
O8 O2 O9 1_565 . . 84.7(3) ?
Ca O3 B1 2_566 . . 126.4(5) ?
Ca O3 B2 2_566 . . 122.6(2) ?
Ca O3 B3 2_566 . 2_566 98.1(7) ?
Ca O3 O1 2_566 . . 131.4(3) ?
Ca O3 O2 2_566 . . 109.2(2) ?
Ca O3 O5 2_566 . . 112.8(3) ?
Ca O3 O6 2_566 . 2_566 60.8(3) ?
Ca O3 O7 2_566 . 2_566 51.7(2) ?
Ca O3 O8 2_566 . 2_566 114.1(6) ?
B1 O3 B2 . . . 60.4(6) ?
B1 O3 B3 . . 2_566 122.3(9) ?
B1 O3 O1 . . . 28.4(4) ?
B1 O3 O2 . . . 32.2(4) ?
B1 O3 O5 . . . 90.1(6) ?
B1 O3 O6 . . 2_566 145.2(5) ?
B1 O3 O7 . . 2_566 133.0(4) ?
B1 O3 O8 . . 2_566 119.1(5) ?
B2 O3 B3 . . 2_566 65.3(8) ?
B2 O3 O1 . . . 32.0(4) ?
B2 O3 O2 . . . 92.6(6) ?
B2 O3 O5 . . . 30.8(5) ?
B2 O3 O6 . . 2_566 86.7(4) ?
B2 O3 O7 . . 2_566 166.6(6) ?
B2 O3 O8 . . 2_566 82.9(4) ?
B3 O3 O1 2_566 . . 95.5(8) ?
B3 O3 O2 2_566 . . 151.5(8) ?
B3 O3 O5 2_566 . . 34.6(7) ?
B3 O3 O6 2_566 . 2_566 37.4(5) ?
B3 O3 O7 2_566 . 2_566 102.3(9) ?
B3 O3 O8 2_566 . 2_566 34.0(3) ?
O1 O3 O2 . . . 60.6(4) ?
O1 O3 O5 . . . 62.0(4) ?
O1 O3 O6 . . 2_566 118.1(3) ?
O1 O3 O7 . . 2_566 161.3(4) ?
O1 O3 O8 . . 2_566 102.9(4) ?
O2 O3 O5 . . . 122.2(6) ?
O2 O3 O6 . . 2_566 166.7(3) ?
O2 O3 O7 . . 2_566 100.8(3) ?
O2 O3 O8 . . 2_566 131.0(3) ?
O5 O3 O6 . . 2_566 60.0(4) ?
O5 O3 O7 . . 2_566 136.4(6) ?
O5 O3 O8 . . 2_566 58.2(3) ?
O6 O3 O7 2_566 . 2_566 80.1(4) ?
O6 O3 O8 2_566 . 2_566 62.0(3) ?
O7 O3 O8 2_566 . 2_566 89.1(4) ?
Ca O4 B2 . . . 99.1(11) ?
Ca O4 O1 . . . 113.9(5) ?
Ca O4 O5 . . . 62.6(4) ?
Ca O4 O9 . . 1_554 116.5(5) ?
Ca O4 O9 . . 2_666 135.4(2) ?
B2 O4 O1 . . . 34.7(5) ?
B2 O4 O5 . . . 36.7(10) ?
B2 O4 O9 . . 1_554 36.3(6) ?
B2 O4 O9 . . 2_666 116.6(10) ?
O1 O4 O5 . . . 62.6(4) ?
O1 O4 O9 . . 1_554 59.57(17) ?
O1 O4 O9 . . 2_666 110.6(5) ?
O5 O4 O9 . . 1_554 60.9(4) ?
O5 O4 O9 . . 2_666 143.4(3) ?
O9 O4 O9 1_554 . 2_666 84.2(4) ?
Ca O5 Ca . . 2_565 99.66(16) ?
Ca O5 B1 . . . 109.5(2) ?
Ca O5 B2 . . . 97.2(4) ?
Ca O5 B3 . . 2_566 97.8(6) ?
Ca O5 O1 . . . 110.3(3) ?
Ca O5 O3 . . . 100.5(2) ?
Ca O5 O4 . . . 59.4(3) ?
Ca O5 O6 . . 2_566 63.3(3) ?
Ca O5 O8 . . 2_566 124.4(6) ?
Ca O5 O9 . . 1_554 113.7(4) ?
Ca O5 B1 2_565 . . 143.0(6) ?
Ca O5 B2 2_565 . . 92.5(5) ?
Ca O5 B3 2_565 . 2_566 135.4(8) ?
Ca O5 O1 2_565 . . 118.1(5) ?
Ca O5 O3 2_565 . . 159.20(18) ?
Ca O5 O4 2_565 . . 94.4(3) ?
Ca O5 O6 2_565 . 2_566 127.8(6) ?
Ca O5 O8 2_565 . 2_566 103.1(3) ?
Ca O5 O9 2_565 . 1_554 59.4(3) ?
B1 O5 B2 . . . 62.2(5) ?
B1 O5 B3 . . 2_566 63.4(8) ?
B1 O5 O1 . . . 29.9(4) ?
B1 O5 O3 . . . 28.7(5) ?
B1 O5 O4 . . . 81.8(5) ?
B1 O5 O6 . . 2_566 86.6(4) ?
B1 O5 O8 . . 2_566 79.1(4) ?
B1 O5 O9 . . 1_554 87.6(6) ?
B2 O5 B3 . . 2_566 125.5(8) ?
B2 O5 O1 . . . 32.9(4) ?
B2 O5 O3 . . . 90.0(5) ?
B2 O5 O4 . . . 38.0(4) ?
B2 O5 O6 . . 2_566 136.1(4) ?
B2 O5 O8 . . 2_566 131.2(5) ?
B2 O5 O9 . . 1_554 35.8(4) ?
B3 O5 O1 2_566 . . 93.2(7) ?
B3 O5 O3 2_566 . . 35.8(7) ?
B3 O5 O4 2_566 . . 129.6(5) ?
B3 O5 O6 2_566 . 2_566 36.2(5) ?
B3 O5 O8 2_566 . 2_566 35.4(3) ?
B3 O5 O9 2_566 . 1_554 143.2(7) ?
O1 O5 O3 . . . 58.5(4) ?
O1 O5 O4 . . . 61.3(4) ?
O1 O5 O6 . . 2_566 114.0(3) ?
O1 O5 O8 . . 2_566 102.2(3) ?
O1 O5 O9 . . 1_554 59.2(4) ?
O3 O5 O4 . . . 100.1(4) ?
O3 O5 O6 . . 2_566 59.1(4) ?
O3 O5 O8 . . 2_566 60.7(3) ?
O3 O5 O9 . . 1_554 115.8(6) ?
O4 O5 O6 . . 2_566 112.6(3) ?
O4 O5 O8 . . 2_566 160.5(4) ?
O4 O5 O9 . . 1_554 61.0(4) ?
O6 O5 O8 2_566 . 2_566 62.6(4) ?
O6 O5 O9 2_566 . 1_554 171.9(5) ?
O8 O5 O9 2_566 . 1_554 121.6(3) ?
Ca O6 Ca . . 2_566 102.8(3) ?
Ca O6 B3 . . . 98.5(5) ?
Ca O6 O1 . . 2_666 107.5(3) ?
Ca O6 O3 . . 2_566 60.9(2) ?
Ca O6 O5 . . 2_566 113.7(5) ?
Ca O6 O8 . . . 112.2(3) ?
Ca O6 B3 2_566 . . 92.8(7) ?
Ca O6 O1 2_566 . 2_666 136.5(3) ?
Ca O6 O3 2_566 . 2_566 98.9(5) ?
Ca O6 O5 2_566 . 2_566 59.1(2) ?
Ca O6 O8 2_566 . . 115.6(4) ?
B3 O6 O1 . . 2_666 112.3(6) ?
B3 O6 O3 . . 2_566 37.6(4) ?
B3 O6 O5 . . 2_566 35.3(4) ?
B3 O6 O8 . . . 31.9(6) ?
O1 O6 O3 2_666 . 2_566 122.9(3) ?
O1 O6 O5 2_666 . 2_566 129.4(3) ?
O1 O6 O8 2_666 . . 80.6(4) ?
O3 O6 O5 2_566 . 2_566 60.9(4) ?
O3 O6 O8 2_566 . . 59.7(3) ?
O5 O6 O8 2_566 . . 57.8(3) ?
Ca O7 O2 . . 2_666 107.0(3) ?
Ca O7 O3 . . 2_566 52.89(19) ?
Ca O7 O8 . . 1_554 96.72(17) ?
Ca O7 O8 . . 2_556 109.9(5) ?
O2 O7 O3 2_666 . 2_566 118.4(3) ?
O2 O7 O8 2_666 . 1_554 94.5(5) ?
O2 O7 O8 2_666 . 2_556 138.2(3) ?
O3 O7 O8 2_566 . 1_554 139.3(4) ?
O3 O7 O8 2_566 . 2_556 72.2(3) ?
O8 O7 O8 1_554 . 2_556 100.0(3) ?
B3 O8 O2 . . 1_545 129.9(6) ?
B3 O8 O3 . . 2_566 35.7(4) ?
B3 O8 O5 . . 2_566 36.0(5) ?
B3 O8 O6 . . . 33.3(8) ?
B3 O8 O7 . . 1_556 112.6(6) ?
B3 O8 O7 . . 2_556 103.3(9) ?
O2 O8 O3 1_545 . 2_566 109.3(3) ?
O2 O8 O5 1_545 . 2_566 165.5(3) ?
O2 O8 O6 1_545 . . 106.5(4) ?
O2 O8 O7 1_545 . 1_556 116.6(3) ?
O2 O8 O7 1_545 . 2_556 93.9(3) ?
O3 O8 O5 2_566 . 2_566 61.1(3) ?
O3 O8 O6 2_566 . . 58.3(3) ?
O3 O8 O7 2_566 . 1_556 129.3(6) ?
O3 O8 O7 2_566 . 2_556 76.3(4) ?
O5 O8 O6 2_566 . . 59.6(3) ?
O5 O8 O7 2_566 . 1_556 76.8(3) ?
O5 O8 O7 2_566 . 2_556 93.9(5) ?
O6 O8 O7 . . 1_556 122.44(19) ?
O6 O8 O7 . . 2_556 134.1(5) ?
O7 O8 O7 1_556 . 2_556 80.0(3) ?
Ca O9 B2 2_566 . 1_556 94.1(10) ?
Ca O9 O1 2_566 . 1_556 124.0(6) ?
Ca O9 O2 2_566 . . 95.2(2) ?
Ca O9 O4 2_566 . 1_556 94.4(4) ?
Ca O9 O4 2_566 . 2_666 114.7(2) ?
Ca O9 O5 2_566 . 1_556 62.2(4) ?
B2 O9 O1 1_556 . 1_556 36.2(6) ?
B2 O9 O2 1_556 . . 153.9(3) ?
B2 O9 O4 1_556 . 1_556 36.3(4) ?
B2 O9 O4 1_556 . 2_666 127.5(8) ?
B2 O9 O5 1_556 . 1_556 34.6(9) ?
O1 O9 O2 1_556 . . 121.2(3) ?
O1 O9 O4 1_556 . 1_556 61.47(17) ?
O1 O9 O4 1_556 . 2_666 117.3(5) ?
O1 O9 O5 1_556 . 1_556 62.3(4) ?
O2 O9 O4 . . 1_556 164.7(6) ?
O2 O9 O4 . . 2_666 69.4(3) ?
O2 O9 O5 . . 1_556 137.2(4) ?
O4 O9 O4 1_556 . 2_666 95.8(4) ?
O4 O9 O5 1_556 . 1_556 58.1(4) ?
O4 O9 O5 2_666 . 1_556 151.8(2) ?

loop_
_geom_bond_atom_site_label_1
_geom_bond_atom_site_label_2
_geom_bond_site_symmetry_1
_geom_bond_site_symmetry_2
_geom_bond_distance
_geom_bond_publ_flag
Ca B2 . . 2.973(16) ?
Ca B2 . 2_565 2.918(12) ?
Ca B3 . 2_566 2.998(6) ?
Ca O3 . 2_566 2.439(8) ?
Ca O4 . . 2.354(13) ?
Ca O5 . . 2.429(5) ?
Ca O5 . 2_565 2.478(4) ?
Ca O6 . . 2.435(5) ?
Ca O6 . 2_566 2.529(7) ?
Ca O7 . . 2.399(6) ?
Ca O9 . 2_566 2.410(11) ?
B1 B2 . . 2.446(9) ?
B1 B3 . 2_566 2.48(2) ?
B1 O1 . . 1.379(16) ?
B1 O2 . . 1.420(12) ?
B1 O3 . . 1.33(2) ?
B1 O5 . . 2.759(13) ?
B2 B3 . 2_566 2.57(3) ?
B2 O1 . . 1.492(13) ?
B2 O3 . . 2.812(16) ?
B2 O4 . . 1.481(7) ?
B2 O5 . . 1.44(3) ?
B2 O9 . 1_554 1.483(14) ?
B3 O1 . 2_566 2.94(2) ?
B3 O3 . 2_566 1.500(14) ?
B3 O5 . 2_566 1.457(16) ?
B3 O6 . . 1.492(17) ?
B3 O8 . . 1.435(10) ?
O1 O2 . . 2.394(6) ?
O1 O3 . . 2.393(17) ?
O1 O4 . . 2.450(6) ?
O1 O5 . . 2.479(16) ?
O1 O6 . 2_666 2.781(16) ?
O1 O9 . 1_554 2.404(6) ?
O2 O2 . 2_676 2.959(10) ?
O2 O3 . . 2.352(15) ?
O2 O7 . 2_666 2.658(16) ?
O2 O8 . 1_565 2.827(13) ?
O2 O9 . . 2.864(9) ?
O3 O5 . . 2.417(6) ?
O3 O6 . 2_566 2.374(14) ?
O3 O7 . 2_566 2.960(14) ?
O3 O8 . 2_566 2.409(11) ?
O4 O5 . . 2.320(14) ?
O4 O9 . 1_554 2.389(6) ?
O4 O9 . 2_666 2.779(15) ?
O5 O6 . 2_566 2.394(16) ?
O5 O8 . 2_566 2.348(12) ?
O5 O9 . 1_554 2.388(17) ?
O6 O8 . . 2.465(6) ?
O7 O8 . 1_554 2.655(7) ?
O7 O8 . 2_556 2.796(14) ?

loop_
_geom_hbond_atom_site_label_D
_geom_hbond_atom_site_label_H
_geom_hbond_atom_site_label_A
_geom_hbond_site_symmetry_D
_geom_hbond_site_symmetry_H
_geom_hbond_site_symmetry_A
_geom_hbond_distance_DH
_geom_hbond_distance_HA
_geom_hbond_distance_DA
_geom_hbond_angle_DHA
_geom_hbond_publ_flag
? ? ? ? ? ? ? ? ? ? ?

loop_
_geom_torsion_atom_site_label_1
_geom_torsion_atom_site_label_2
_geom_torsion_atom_site_label_3
_geom_torsion_atom_site_label_4
_geom_torsion_site_symmetry_1
_geom_torsion_site_symmetry_2
_geom_torsion_site_symmetry_3
_geom_torsion_site_symmetry_4
_geom_torsion
_geom_torsion_publ_flag
? ? ? ? ? ? ? ? ? ?

loop_
_restr_angle_atom_site_label_1
_restr_angle_site_symmetry_1
_restr_angle_atom_site_label_2
_restr_angle_site_symmetry_2
_restr_angle_atom_site_label_3
_restr_angle_site_symmetry_3
_restr_angle_target
_restr_angle_target_weight_param
? ? ? ? ? ? ? ?

loop_
_restr_distance_atom_site_label_1
_restr_distance_site_symmetry_1
_restr_distance_atom_site_label_2
_restr_distance_site_symmetry_2
_restr_distance_target
_restr_distance_target_weight_param
? ? ? ? ? ?

loop_
_restr_equal_angle_atom_site_label_1
_restr_equal_angle_site_symmetry_1
_restr_equal_angle_atom_site_label_2
_restr_equal_angle_site_symmetry_2
_restr_equal_angle_atom_site_label_3
_restr_equal_angle_site_symmetry_3
_restr_equal_angle_class_class_id
_restr_equal_angle_class_target_weight_param
? ? ? ? ? ? ? ?

loop_
_restr_equal_distance_atom_site_label_1
_restr_equal_distance_site_symmetry_1
_restr_equal_distance_atom_site_label_2
_restr_equal_distance_site_symmetry_2
_restr_equal_distance_class_class_id
_restr_equal_distance_class_target_weight_param
? ? ? ? ? ?

loop_
_restr_equal_torsion_atom_site_label_1
_restr_equal_torsion_site_symmetry_1
_restr_equal_torsion_atom_site_label_2
_restr_equal_torsion_site_symmetry_2
_restr_equal_torsion_atom_site_label_3
_restr_equal_torsion_site_symmetry_3
_restr_equal_torsion_atom_site_label_4
_restr_equal_torsion_site_symmetry_4
_restr_equal_torsion_class_class_id
_restr_equal_torsion_class_target_weight_param
? ? ? ? ? ? ? ? ? ?

loop_
_restr_torsion_atom_site_label_1
_restr_torsion_site_symmetry_1
_restr_torsion_atom_site_label_2
_restr_torsion_site_symmetry_2
_restr_torsion_atom_site_label_3
_restr_torsion_site_symmetry_3
_restr_torsion_atom_site_label_4
_restr_torsion_site_symmetry_4
_restr_torsion_angle_target
_restr_torsion_weight_param
? ? ? ? ? ? ? ? ? ?

loop_
_jana_atom_site_adp_c_label
_jana_atom_site_adp_c_type_symbol
_jana_atom_site_adp_c_111
_jana_atom_site_adp_c_112
_jana_atom_site_adp_c_113
_jana_atom_site_adp_c_122
_jana_atom_site_adp_c_123
_jana_atom_site_adp_c_133
_jana_atom_site_adp_c_222
_jana_atom_site_adp_c_223
_jana_atom_site_adp_c_233
_jana_atom_site_adp_c_333
? ? ? ? ? ? ? ? ? ? ? ?

loop_
_jana_atom_site_adp_d_label
_jana_atom_site_adp_d_type_symbol
_jana_atom_site_adp_d_1111
_jana_atom_site_adp_d_1112
_jana_atom_site_adp_d_1113
_jana_atom_site_adp_d_1122
_jana_atom_site_adp_d_1123
_jana_atom_site_adp_d_1133
_jana_atom_site_adp_d_1222
_jana_atom_site_adp_d_1223
_jana_atom_site_adp_d_1233
_jana_atom_site_adp_d_1333
_jana_atom_site_adp_d_2222
_jana_atom_site_adp_d_2223
_jana_atom_site_adp_d_2233
_jana_atom_site_adp_d_2333
_jana_atom_site_adp_d_3333
? ? ? ? ? ? ? ? ? ? ? ? ? ? ? ? ?

loop_
_jana_atom_site_adp_e_label
_jana_atom_site_adp_e_type_symbol
_jana_atom_site_adp_e_11111
_jana_atom_site_adp_e_11112
_jana_atom_site_adp_e_11113
_jana_atom_site_adp_e_11122
_jana_atom_site_adp_e_11123
_jana_atom_site_adp_e_11133
_jana_atom_site_adp_e_11222
_jana_atom_site_adp_e_11223
_jana_atom_site_adp_e_11233
_jana_atom_site_adp_e_11333
_jana_atom_site_adp_e_12222
_jana_atom_site_adp_e_12223
_jana_atom_site_adp_e_12233
_jana_atom_site_adp_e_12333
_jana_atom_site_adp_e_13333
_jana_atom_site_adp_e_22222
_jana_atom_site_adp_e_22223
_jana_atom_site_adp_e_22233
_jana_atom_site_adp_e_22333
_jana_atom_site_adp_e_23333
_jana_atom_site_adp_e_33333
? ? ? ? ? ? ? ? ? ? ? ? ? ? ? ? ? ? ? ? ? ? ?

loop_
_jana_atom_site_adp_f_label
_jana_atom_site_adp_f_type_symbol
_jana_atom_site_adp_f_111111
_jana_atom_site_adp_f_111112
_jana_atom_site_adp_f_111113
_jana_atom_site_adp_f_111122
_jana_atom_site_adp_f_111123
_jana_atom_site_adp_f_111133
_jana_atom_site_adp_f_111222
_jana_atom_site_adp_f_111223
_jana_atom_site_adp_f_111233
_jana_atom_site_adp_f_111333
_jana_atom_site_adp_f_112222
_jana_atom_site_adp_f_112223
_jana_atom_site_adp_f_112233
_jana_atom_site_adp_f_112333
_jana_atom_site_adp_f_113333
_jana_atom_site_adp_f_122222
_jana_atom_site_adp_f_122223
_jana_atom_site_adp_f_122233
_jana_atom_site_adp_f_122333
_jana_atom_site_adp_f_123333
_jana_atom_site_adp_f_133333
_jana_atom_site_adp_f_222222
_jana_atom_site_adp_f_222223
_jana_atom_site_adp_f_222233
_jana_atom_site_adp_f_222333
_jana_atom_site_adp_f_223333
_jana_atom_site_adp_f_233333
_jana_atom_site_adp_f_333333
? ? ? ? ? ? ? ? ? ? ? ? ? ? ? ? ? ? ? ? ? ? ? ? ? ? ? ? ? ?

_cod_database_fobs_code 2022901
